data_4115151
loop_
_publ_author_name
'Paul W. Baures'
'Alicia M. Beatty'
'Muthu Dhanasekaran'
'Brian A. Helfrich'
'Waleska P\'erez-Segarra'
'John Desper'

_publ_section_title
;
 Solution and Solid-State Models of Peptide CH...O Hydrogen Bonds
;
_journal_name_full 'Journal of the American Chemical Society'
_journal_page_first 11315
_journal_page_last 11323
_journal_paper_doi 10.1021/ja0257366
_journal_volume 124
_journal_year 2002
_chemical_formula_moiety 'C6 H9 N O3'
_chemical_formula_sum 'C6 H9 N O3'
_chemical_formula_weight 143.14
_chemical_name_systematic
;
(E)-2-Butenoic acid 4-amino-4-oxo ethyl ester
;
_space_group_IT_number 33
_symmetry_cell_setting orthorhombic
_symmetry_space_group_name_Hall 'P 2c -2n'
_symmetry_space_group_name_H-M 'P n a 21'
_atom_sites_solution_hydrogens geom
_atom_sites_solution_primary direct
_atom_sites_solution_secondary difmap
_audit_creation_method SHELXL-97
_cell_angle_alpha 90.00
_cell_angle_beta 90.00
_cell_angle_gamma 90.00
_cell_formula_units_Z 4
_cell_length_a 20.880(5)
_cell_length_b 3.9280(10)
_cell_length_c 8.610(2)
_cell_measurement_reflns_used 822
_cell_measurement_temperature 203(2)
_cell_measurement_theta_max 28.0
_cell_measurement_theta_min 3.0
_cell_volume 706.2(3)
_computing_cell_refinement 'Bruker SMART'
_computing_data_collection 'Bruker SMART'
_computing_data_reduction 'Bruker SHELXTL'
_computing_molecular_graphics 'Bruker SHELXTL'
_computing_publication_material 'Bruker SHELXTL'
_computing_structure_refinement 'SHELXL-97 (Sheldrick, 1997)'
_computing_structure_solution 'SHELXS-97 (Sheldrick, 1990)'
_diffrn_ambient_temperature 203(2)
_diffrn_measured_fraction_theta_full 0.941
_diffrn_measured_fraction_theta_max 0.941
_diffrn_measurement_device_type 'CCD area detector'
_diffrn_measurement_method 'phi and omega scans'
_diffrn_radiation_monochromator graphite
_diffrn_radiation_source 'fine-focus sealed tube'
_diffrn_radiation_type MoK\a
_diffrn_radiation_wavelength 0.71073
_diffrn_reflns_av_R_equivalents 0.0409
_diffrn_reflns_av_sigmaI/netI 0.0128
_diffrn_reflns_limit_h_max 27
_diffrn_reflns_limit_h_min 0
_diffrn_reflns_limit_k_max 5
_diffrn_reflns_limit_k_min 0
_diffrn_reflns_limit_l_max 10
_diffrn_reflns_limit_l_min 0
_diffrn_reflns_number 4732
_diffrn_reflns_theta_full 28.10
_diffrn_reflns_theta_max 28.10
_diffrn_reflns_theta_min 1.95
_exptl_absorpt_coefficient_mu 0.109
_exptl_absorpt_correction_type none
_exptl_crystal_colour colorless
_exptl_crystal_density_diffrn 1.346
_exptl_crystal_description prism
_exptl_crystal_F_000 304
_exptl_crystal_size_max 0.50
_exptl_crystal_size_mid 0.40
_exptl_crystal_size_min 0.20
_refine_diff_density_max 0.150
_refine_diff_density_min -0.119
_refine_diff_density_rms 0.027
_refine_ls_extinction_method none
_refine_ls_goodness_of_fit_ref 1.104
_refine_ls_hydrogen_treatment mixed
_refine_ls_matrix_type full
_refine_ls_number_parameters 91
_refine_ls_number_reflns 870
_refine_ls_number_restraints 1
_refine_ls_restrained_S_all 1.103
_refine_ls_R_factor_all 0.0299
_refine_ls_R_factor_gt 0.0257
_refine_ls_shift/su_max 0.000
_refine_ls_shift/su_mean 0.000
_refine_ls_structure_factor_coef Fsqd
_refine_ls_weighting_details 'calc w=1/[\s^2^(Fo^2^)+(0.0350P)^2^+0.0500P] where P=(Fo^2^+2Fc^2^)/3'
_refine_ls_weighting_scheme calc
_refine_ls_wR_factor_gt 0.0625
_refine_ls_wR_factor_ref 0.0646
_reflns_number_gt 788
_reflns_number_total 870
_reflns_threshold_expression >2sigma(I)
_cod_data_source_file ja0257366_s2_1.cif
_cod_data_source_block (E)-2-Butenoic_acid_4-amino-4-oxo_ethyl_ester_(1)
_cod_database_code 4115151

loop_
_symmetry_equiv_pos_as_xyz
'x, y, z'
'-x, -y, z+1/2'
'x+1/2, -y+1/2, z'
'-x+1/2, y+1/2, z+1/2'

loop_
_atom_site_label
_atom_site_type_symbol
_atom_site_fract_x
_atom_site_fract_y
_atom_site_fract_z
_atom_site_U_iso_or_equiv
_atom_site_adp_type
_atom_site_occupancy
_atom_site_symmetry_multiplicity
_atom_site_calc_flag
_atom_site_refinement_flags
N1 N 0.21328(6) 0.3752(4) 0.43509(17) 0.0359(3) Uani 1 1 d .
H1A H 0.1820 0.4142 0.3670 0.043 Uiso 1 1 d R
H1B H 0.2121 0.4608 0.5405 0.043 Uiso 1 1 d R
C1 C 0.26543(8) 0.2170(4) 0.38567(17) 0.0305(4) Uani 1 1 d .
O1 O 0.27364(6) 0.1241(3) 0.25094(15) 0.0445(3) Uani 1 1 d .
C2 C 0.31377(7) 0.1498(4) 0.50920(19) 0.0295(3) Uani 1 1 d .
H2 H 0.3064 0.2332 0.6099 0.035 Uiso 1 1 calc R
C3 C 0.36667(8) -0.0236(4) 0.4811(2) 0.0314(3) Uani 1 1 d .
H3 H 0.3750 -0.1019 0.3799 0.038 Uiso 1 1 calc R
O4 O 0.40501(6) -0.0270(3) 0.74155(14) 0.0412(3) Uani 1 1 d .
C4 C 0.41295(8) -0.0964(4) 0.60622(19) 0.0303(3) Uani 1 1 d .
O5 O 0.46558(5) -0.2476(3) 0.55209(15) 0.0349(3) Uani 1 1 d .
C6 C 0.51439(8) -0.3290(4) 0.6673(2) 0.0342(4) Uani 1 1 d .
H6A H 0.4986 -0.5037 0.7390 0.041 Uiso 1 1 calc R
H6B H 0.5255 -0.1257 0.7275 0.041 Uiso 1 1 calc R
C7 C 0.57176(8) -0.4573(5) 0.5809(3) 0.0395(4) Uani 1 1 d .
H7A H 0.5848 -0.2899 0.5044 0.047 Uiso 1 1 calc R
H7B H 0.5611 -0.6691 0.5291 0.047 Uiso 1 1 calc R
H7C H 0.6066 -0.4961 0.6534 0.047 Uiso 1 1 calc R

loop_
_atom_site_aniso_label
_atom_site_aniso_U_11
_atom_site_aniso_U_22
_atom_site_aniso_U_33
_atom_site_aniso_U_23
_atom_site_aniso_U_13
_atom_site_aniso_U_12
N1 0.0301(7) 0.0526(9) 0.0249(7) -0.0041(6) -0.0043(6) 0.0044(6)
C1 0.0314(8) 0.0363(8) 0.0237(8) -0.0046(7) 0.0006(7) -0.0046(7)
O1 0.0458(7) 0.0627(8) 0.0250(6) -0.0125(6) -0.0026(6) 0.0045(6)
C2 0.0310(8) 0.0339(8) 0.0236(7) -0.0033(6) 0.0013(6) -0.0037(7)
C3 0.0303(8) 0.0374(8) 0.0264(8) -0.0058(7) 0.0026(6) -0.0022(7)
O4 0.0333(6) 0.0625(8) 0.0277(6) -0.0064(6) 0.0026(5) 0.0061(6)
C4 0.0281(8) 0.0314(7) 0.0313(9) -0.0028(6) 0.0051(6) -0.0026(6)
O5 0.0299(6) 0.0443(6) 0.0306(6) -0.0043(5) 0.0009(5) 0.0064(5)
C6 0.0338(8) 0.0370(8) 0.0319(8) 0.0017(7) 0.0000(7) 0.0026(7)
C7 0.0350(9) 0.0428(9) 0.0408(10) 0.0073(8) 0.0020(8) 0.0073(7)

loop_
_atom_type_symbol
_atom_type_description
_atom_type_scat_dispersion_real
_atom_type_scat_dispersion_imag
_atom_type_scat_source
C C 0.0033 0.0016 'International Tables Vol C Tables 4.2.6.8 and 6.1.1.4'
H H 0.0000 0.0000 'International Tables Vol C Tables 4.2.6.8 and 6.1.1.4'
N N 0.0061 0.0033 'International Tables Vol C Tables 4.2.6.8 and 6.1.1.4'
O O 0.0106 0.0060 'International Tables Vol C Tables 4.2.6.8 and 6.1.1.4'

loop_
_geom_angle_atom_site_label_1
_geom_angle_atom_site_label_2
_geom_angle_atom_site_label_3
_geom_angle
O1 C1 N1 123.89(17)
O1 C1 C2 121.83(16)
N1 C1 C2 114.26(14)
C3 C2 C1 121.84(14)
C2 C3 C4 120.96(15)
O4 C4 O5 123.43(16)
O4 C4 C3 124.79(15)
O5 C4 C3 111.78(14)
C4 O5 C6 115.84(13)
O5 C6 C7 107.15(15)

loop_
_geom_bond_atom_site_label_1
_geom_bond_atom_site_label_2
_geom_bond_distance
N1 C1 1.324(2)
C1 O1 1.228(2)
C1 C2 1.490(2)
C2 C3 1.320(2)
C3 C4 1.475(2)
O4 C4 1.208(2)
C4 O5 1.3333(19)
O5 C6 1.458(2)
C6 C7 1.497(2)

loop_
_geom_torsion_atom_site_label_1
_geom_torsion_atom_site_label_2
_geom_torsion_atom_site_label_3
_geom_torsion_atom_site_label_4
_geom_torsion
O1 C1 C2 C3 -2.5(2)
N1 C1 C2 C3 175.86(15)
C1 C2 C3 C4 -178.09(15)
C2 C3 C4 O4 5.0(3)
C2 C3 C4 O5 -174.54(15)
O4 C4 O5 C6 0.3(2)
C3 C4 O5 C6 179.82(13)
C4 O5 C6 C7 -173.48(14)

loop_
_cod_related_entry_id
_cod_related_entry_database
_cod_related_entry_code
1 ChemSpider 4532764
